data_4316840
loop_
_publ_author_name
'Chuan-Fu Sun'
'Chun-Li Hu'
'Xiang Xu'
'Jiang-Gao Mao'

_publ_section_title
;
 Polar or Non-Polar? Syntheses, Crystal Structures, and Optical Properties
 of Three New Palladium(II) Iodates
;
_journal_name_full 'Inorganic Chemistry'
_journal_page_first 9581
_journal_page_last 9589
_journal_paper_doi 10.1021/ic101370v
_journal_volume 49
_journal_year 2010
_chemical_formula_sum 'Ba I4 O12 Pd'
_chemical_formula_weight 943.34
_chemical_name_systematic
; 
 ? 
;
_space_group_IT_number 1
_symmetry_cell_setting triclinic
_symmetry_space_group_name_Hall 'P 1'
_symmetry_space_group_name_H-M 'P 1'
_atom_sites_solution_hydrogens none
_atom_sites_solution_primary direct
_atom_sites_solution_secondary difmap
_audit_creation_method SHELXL-97
_cell_angle_alpha 105.491(4)
_cell_angle_beta 94.387(10)
_cell_angle_gamma 112.421(9)
_cell_formula_units_Z 1
_cell_length_a 5.7529(17)
_cell_length_b 7.330(2)
_cell_length_c 8.119(3)
_cell_measurement_reflns_used 359
_cell_measurement_temperature 293(2)
_cell_measurement_theta_max 27.3910
_cell_measurement_theta_min 2.6569
_cell_volume 298.81(17)
_computing_cell_refinement 'CrystalClear (Rigaku Inc., 2007)'
_computing_data_collection 'CrystalClear (Rigaku Inc., 2007)'
_computing_data_reduction 'CrystalClear (Rigaku Inc., 2007)'
_computing_structure_refinement 'SHELXL-97 (Sheldrick, 1997)'
_computing_structure_solution 'SHELXS-97 (Sheldrick, 1990)'
_diffrn_ambient_temperature 293(2)
_diffrn_detector_area_resol_mean 13.6612
_diffrn_measured_fraction_theta_full 0.967
_diffrn_measured_fraction_theta_max 0.967
_diffrn_measurement_device_type Mercury2
_diffrn_measurement_method CCD_Profile_fitting
_diffrn_radiation_monochromator graphite
_diffrn_radiation_source 'fine-focus sealed tube'
_diffrn_radiation_type MoK\a
_diffrn_radiation_wavelength 0.71073
_diffrn_reflns_av_R_equivalents 0.0243
_diffrn_reflns_av_sigmaI/netI 0.0406
_diffrn_reflns_limit_h_max 7
_diffrn_reflns_limit_h_min -7
_diffrn_reflns_limit_k_max 9
_diffrn_reflns_limit_k_min -9
_diffrn_reflns_limit_l_max 6
_diffrn_reflns_limit_l_min -10
_diffrn_reflns_number 2284
_diffrn_reflns_theta_full 27.58
_diffrn_reflns_theta_max 27.58
_diffrn_reflns_theta_min 2.66
_exptl_absorpt_coefficient_mu 15.167
_exptl_absorpt_correction_T_max 1.0000
_exptl_absorpt_correction_T_min 0.5608
_exptl_absorpt_correction_type multi-scan
_exptl_absorpt_process_details crystalclear
_exptl_crystal_colour red
_exptl_crystal_density_diffrn 5.242
_exptl_crystal_density_method 'not measured'
_exptl_crystal_description Prism
_exptl_crystal_F_000 410
_exptl_crystal_size_max 0.08
_exptl_crystal_size_mid 0.04
_exptl_crystal_size_min 0.03
_refine_diff_density_max 2.326
_refine_diff_density_min -2.110
_refine_diff_density_rms 0.376
_refine_ls_abs_structure_details 'Flack H D (1983), Acta Cryst. A39, 876-881'
_refine_ls_abs_structure_Flack 0.29(8)
_refine_ls_extinction_coef 0.0032(7)
_refine_ls_extinction_expression Fc^*^=kFc[1+0.001xFc^2^\l^3^/sin(2\q)]^-1/4^
_refine_ls_extinction_method SHELXL
_refine_ls_goodness_of_fit_ref 1.123
_refine_ls_hydrogen_treatment none
_refine_ls_matrix_type full
_refine_ls_number_parameters 165
_refine_ls_number_reflns 1676
_refine_ls_number_restraints 3
_refine_ls_restrained_S_all 1.122
_refine_ls_R_factor_all 0.0366
_refine_ls_R_factor_gt 0.0359
_refine_ls_shift/su_max 0.000
_refine_ls_shift/su_mean 0.000
_refine_ls_structure_factor_coef Fsqd
_refine_ls_weighting_details 'calc w=1/[\s^2^(Fo^2^)+(0.0600P)^2^+1.2589P] where P=(Fo^2^+2Fc^2^)/3'
_refine_ls_weighting_scheme calc
_refine_ls_wR_factor_gt 0.0966
_refine_ls_wR_factor_ref 0.0972
_reflns_number_gt 1642
_reflns_number_total 1676
_reflns_threshold_expression >2sigma(I)
_cod_data_source_file ic101370v_si_001_3.cif
_cod_data_source_block BaPd(IO3)4
_cod_depositor_comments
;
The following automatic conversions were performed:

'_exptl_absorpt_correction_type' value 'Multi-scan' changed to
'multi-scan' according to the built-in table from CIF Core dictionary
named 'cif_core.dic' version 2.4.1 from 2010-06-29.

Automatic conversion script
Id: cif_fix_values 1646 2011-03-28 12:23:43Z adriana 
;
_cod_original_cell_volume 298.81(16)
_cod_original_sg_symbol_Hall P1
_cod_database_code 4316840

loop_
_symmetry_equiv_pos_as_xyz
'x, y, z'

loop_
_atom_site_label
_atom_site_type_symbol
_atom_site_fract_x
_atom_site_fract_y
_atom_site_fract_z
_atom_site_U_iso_or_equiv
_atom_site_adp_type
_atom_site_occupancy
_atom_site_symmetry_multiplicity
_atom_site_calc_flag
_atom_site_refinement_flags
_atom_site_disorder_assembly
_atom_site_disorder_group
Ba1 Ba 0.03064(19) 0.74435(13) 0.75187(13) 0.0145(3) Uani 1 1 d . . .
Pd1 Pd 0.2434(2) 0.74162(19) 1.22761(18) 0.0112(3) Uani 1 1 d . . .
I1 I 0.33837(16) 0.38844(12) 0.92744(11) 0.0109(2) Uani 1 1 d . . .
I2 I 0.32913(18) 0.43564(13) 1.44081(12) 0.0120(2) Uani 1 1 d . . .
I3 I 0.63785(15) 1.08720(12) 1.60081(11) 0.0105(2) Uani 1 1 d . . .
I4 I 0.71273(18) 1.05132(13) 1.09741(12) 0.0137(3) Uani 1 1 d . . .
O1 O 0.138(2) 0.5349(16) 0.9848(15) 0.016(2) Uani 1 1 d . . .
O2 O 0.455(3) 0.391(2) 1.1384(18) 0.026(3) Uani 1 1 d . . .
O3 O 0.062(3) 0.1419(16) 0.8468(19) 0.024(3) Uani 1 1 d . . .
O4 O 0.105(2) 0.5188(17) 1.3403(15) 0.015(2) Uani 1 1 d . . .
O5 O 0.200(3) 0.4385(19) 1.6364(17) 0.022(3) Uani 1 1 d . . .
O6 O 0.609(2) 0.6823(18) 1.5230(18) 0.021(3) Uani 1 1 d . . .
O7 O 0.319(3) 0.9563(16) 1.4585(16) 0.019(2) Uani 1 1 d . . .
O8 O 0.657(3) 1.3472(17) 1.6291(19) 0.024(3) Uani 1 1 d . . .
O9 O 0.515(3) 1.0541(19) 1.7972(16) 0.020(3) Uani 1 1 d . . .
O10 O 0.373(2) 0.9610(15) 1.1087(15) 0.017(2) Uani 1 1 d . . .
O11 O 0.844(3) 1.085(2) 1.3160(19) 0.027(3) Uani 1 1 d . . .
O12 O 0.725(3) 0.8071(16) 0.9789(17) 0.020(3) Uani 1 1 d . . .

loop_
_atom_site_aniso_label
_atom_site_aniso_U_11
_atom_site_aniso_U_22
_atom_site_aniso_U_33
_atom_site_aniso_U_23
_atom_site_aniso_U_13
_atom_site_aniso_U_12
Ba1 0.0142(5) 0.0096(4) 0.0176(5) 0.0039(4) 0.0011(4) 0.0034(3)
Pd1 0.0127(6) 0.0105(5) 0.0097(6) 0.0039(4) 0.0024(5) 0.0038(4)
I1 0.0125(6) 0.0097(4) 0.0097(5) 0.0039(4) 0.0033(4) 0.0032(4)
I2 0.0152(6) 0.0122(4) 0.0083(5) 0.0043(4) 0.0025(4) 0.0046(4)
I3 0.0111(6) 0.0116(4) 0.0090(5) 0.0040(4) 0.0033(4) 0.0044(4)
I4 0.0163(5) 0.0122(4) 0.0099(5) 0.0048(4) 0.0022(4) 0.0024(4)
O1 0.023(6) 0.020(5) 0.008(5) 0.007(4) 0.001(4) 0.010(5)
O2 0.038(9) 0.025(6) 0.020(7) 0.014(5) 0.006(6) 0.014(6)
O3 0.021(7) 0.010(5) 0.032(7) 0.006(5) 0.006(6) -0.003(5)
O4 0.007(5) 0.022(5) 0.022(6) 0.014(5) 0.000(4) 0.008(4)
O5 0.027(7) 0.035(7) 0.013(6) 0.009(5) 0.009(5) 0.021(6)
O6 0.015(7) 0.018(5) 0.026(7) 0.003(5) -0.004(5) 0.007(5)
O7 0.038(7) 0.011(5) 0.010(5) 0.000(4) 0.003(5) 0.014(5)
O8 0.022(7) 0.015(5) 0.029(7) 0.006(5) 0.003(6) 0.004(5)
O9 0.020(6) 0.026(6) 0.014(6) 0.011(5) 0.005(5) 0.004(5)
O10 0.022(6) 0.015(5) 0.016(6) 0.009(5) 0.007(5) 0.006(5)
O11 0.019(7) 0.036(6) 0.018(7) 0.014(5) -0.001(5) -0.001(5)
O12 0.026(7) 0.015(5) 0.022(7) 0.004(5) 0.009(5) 0.013(5)

loop_
_atom_type_symbol
_atom_type_description
_atom_type_scat_dispersion_real
_atom_type_scat_dispersion_imag
_atom_type_scat_source
O O 0.0106 0.0060 'International Tables Vol C Tables 4.2.6.8 and 6.1.1.4'
Pd Pd -0.9988 1.0072 'International Tables Vol C Tables 4.2.6.8 and 6.1.1.4'
I I -0.4742 1.8119 'International Tables Vol C Tables 4.2.6.8 and 6.1.1.4'
Ba Ba -0.3244 2.2819 'International Tables Vol C Tables 4.2.6.8 and 6.1.1.4'

loop_
_geom_angle_atom_site_label_1
_geom_angle_atom_site_label_2
_geom_angle_atom_site_label_3
_geom_angle
_geom_angle_site_symmetry_1
_geom_angle_site_symmetry_3
_geom_angle_publ_flag
O12 Ba1 O8 84.1(4) 1_455 1_444 ?
O12 Ba1 O3 66.9(4) 1_455 1_565 ?
O8 Ba1 O3 137.8(4) 1_444 1_565 ?
O12 Ba1 O5 134.2(4) 1_455 1_554 ?
O8 Ba1 O5 64.7(4) 1_444 1_554 ?
O3 Ba1 O5 155.9(4) 1_565 1_554 ?
O12 Ba1 O6 80.0(4) 1_455 1_454 ?
O8 Ba1 O6 64.1(4) 1_444 1_454 ?
O3 Ba1 O6 80.5(4) 1_565 1_454 ?
O5 Ba1 O6 111.5(4) 1_554 1_454 ?
O12 Ba1 O9 119.1(4) 1_455 1_554 ?
O8 Ba1 O9 155.5(4) 1_444 1_554 ?
O3 Ba1 O9 64.7(4) 1_565 1_554 ?
O5 Ba1 O9 91.7(4) 1_554 1_554 ?
O6 Ba1 O9 124.1(4) 1_454 1_554 ?
O12 Ba1 O1 80.9(4) 1_455 . ?
O8 Ba1 O1 74.6(4) 1_444 . ?
O3 Ba1 O1 126.3(4) 1_565 . ?
O5 Ba1 O1 59.7(4) 1_554 . ?
O6 Ba1 O1 135.8(4) 1_454 . ?
O9 Ba1 O1 100.0(4) 1_554 . ?
O12 Ba1 O10 73.7(4) 1_455 . ?
O8 Ba1 O10 127.1(4) 1_444 . ?
O3 Ba1 O10 74.7(4) 1_565 . ?
O5 Ba1 O10 98.4(4) 1_554 . ?
O6 Ba1 O10 149.2(4) 1_454 . ?
O9 Ba1 O10 59.8(3) 1_554 . ?
O1 Ba1 O10 55.1(3) . . ?
O12 Ba1 I2 157.2(2) 1_455 1_554 ?
O8 Ba1 I2 75.7(3) 1_444 1_554 ?
O3 Ba1 I2 135.9(3) 1_565 1_554 ?
O5 Ba1 I2 24.9(3) 1_554 1_554 ?
O6 Ba1 I2 100.2(3) 1_454 1_554 ?
O9 Ba1 I2 79.9(3) 1_554 1_554 ?
O1 Ba1 I2 83.5(2) . 1_554 ?
O10 Ba1 I2 110.2(2) . 1_554 ?
O12 Ba1 I3 137.6(2) 1_455 1_554 ?
O8 Ba1 I3 137.0(3) 1_444 1_554 ?
O3 Ba1 I3 72.8(3) 1_565 1_554 ?
O5 Ba1 I3 83.6(3) 1_554 1_554 ?
O6 Ba1 I3 106.2(3) 1_454 1_554 ?
O9 Ba1 I3 24.3(3) 1_554 1_554 ?
O1 Ba1 I3 114.7(3) . 1_554 ?
O10 Ba1 I3 83.7(2) . 1_554 ?
I2 Ba1 I3 64.62(3) 1_554 1_554 ?
O12 Ba1 Pd1 64.7(3) 1_455 . ?
O8 Ba1 Pd1 97.2(3) 1_444 . ?
O3 Ba1 Pd1 97.1(3) 1_565 . ?
O5 Ba1 Pd1 85.9(3) 1_554 . ?
O6 Ba1 Pd1 141.9(3) 1_454 . ?
O9 Ba1 Pd1 87.1(3) 1_554 . ?
O1 Ba1 Pd1 29.2(2) . . ?
O10 Ba1 Pd1 29.9(2) . . ?
I2 Ba1 Pd1 106.96(4) 1_554 . ?
I3 Ba1 Pd1 109.25(4) 1_554 . ?
O7 Pd1 O4 89.1(5) . . ?
O7 Pd1 O1 173.6(5) . . ?
O4 Pd1 O1 93.6(5) . . ?
O7 Pd1 O10 92.1(5) . . ?
O4 Pd1 O10 178.3(5) . . ?
O1 Pd1 O10 85.2(4) . . ?
O7 Pd1 Ba1 130.1(3) . . ?
O4 Pd1 Ba1 130.5(3) . . ?
O1 Pd1 Ba1 44.5(3) . . ?
O10 Pd1 Ba1 47.9(3) . . ?
O2 I1 O3 102.2(7) . . ?
O2 I1 O1 100.3(6) . . ?
O3 I1 O1 92.5(6) . . ?
O5 I2 O6 99.3(7) . . ?
O5 I2 O4 94.9(5) . . ?
O6 I2 O4 99.5(5) . . ?
O5 I2 Ba1 39.8(4) . 1_556 ?
O6 I2 Ba1 82.1(4) . 1_556 ?
O4 I2 Ba1 62.8(4) . 1_556 ?
O8 I3 O9 97.7(6) . . ?
O8 I3 O7 94.0(5) . . ?
O9 I3 O7 94.2(6) . . ?
O8 I3 Ba1 111.8(5) . 1_556 ?
O9 I3 Ba1 38.3(4) . 1_556 ?
O7 I3 Ba1 58.7(4) . 1_556 ?
O11 I4 O12 101.2(7) . . ?
O11 I4 O10 99.4(6) . . ?
O12 I4 O10 100.8(5) . . ?
I1 O1 Pd1 116.3(6) . . ?
I1 O1 Ba1 119.0(5) . . ?
Pd1 O1 Ba1 106.3(4) . . ?
I1 O3 Ba1 130.2(7) . 1_545 ?
I2 O4 Pd1 118.9(6) . . ?
I2 O5 Ba1 115.4(6) . 1_556 ?
I2 O6 Ba1 122.6(6) . 1_656 ?
I3 O7 Pd1 122.2(7) . . ?
I3 O8 Ba1 136.5(7) . 1_666 ?
I3 O9 Ba1 117.4(6) . 1_556 ?
I4 O10 Pd1 115.4(6) . . ?
I4 O10 Ba1 112.0(5) . . ?
Pd1 O10 Ba1 102.2(4) . . ?
I4 O12 Ba1 128.4(6) . 1_655 ?

loop_
_geom_bond_atom_site_label_1
_geom_bond_atom_site_label_2
_geom_bond_distance
_geom_bond_site_symmetry_2
_geom_bond_publ_flag
Ba1 O12 2.714(13) 1_455 ?
Ba1 O8 2.728(12) 1_444 ?
Ba1 O3 2.738(12) 1_565 ?
Ba1 O5 2.744(12) 1_554 ?
Ba1 O6 2.750(13) 1_454 ?
Ba1 O9 2.760(13) 1_554 ?
Ba1 O1 2.900(11) . ?
Ba1 O10 3.013(12) . ?
Ba1 I2 3.8759(16) 1_554 ?
Ba1 I3 3.9532(16) 1_554 ?
Ba1 Pd1 3.969(2) . ?
Pd1 O7 1.989(11) . ?
Pd1 O4 2.014(11) . ?
Pd1 O1 2.018(11) . ?
Pd1 O10 2.025(11) . ?
I1 O2 1.785(13) . ?
I1 O3 1.800(12) . ?
I1 O1 1.859(12) . ?
I2 O5 1.803(13) . ?
I2 O6 1.810(12) . ?
I2 O4 1.845(10) . ?
I2 Ba1 3.8759(16) 1_556 ?
I3 O8 1.817(12) . ?
I3 O9 1.831(13) . ?
I3 O7 1.834(14) . ?
I3 Ba1 3.9532(16) 1_556 ?
I4 O11 1.788(15) . ?
I4 O12 1.822(11) . ?
I4 O10 1.826(13) . ?
O3 Ba1 2.738(12) 1_545 ?
O5 Ba1 2.744(12) 1_556 ?
O6 Ba1 2.750(13) 1_656 ?
O8 Ba1 2.728(12) 1_666 ?
O9 Ba1 2.760(13) 1_556 ?
O12 Ba1 2.714(13) 1_655 ?
